data_4130936
loop_
_publ_author_name
'Chadwick, F. Mark'
'Kr\"amer, Tobias'
'Gutmann, Torsten'
'Rees, Nicholas H.'
'Thompson, Amber L.'
'Edwards, Alison J.'
'Buntkowsky, Gerd'
'Macgregor, Stuart A.'
'Weller, Andrew S.'

_publ_section_title
;
 Selective C-H Activation at a Molecular Rhodium Sigma-Alkane Complex by
 Solid/Gas Single-Crystal to Single-Crystal H/D Exchange.
;
_journal_issue 40
_journal_name_full 'Journal of the American Chemical Society'
_journal_page_first 13369
_journal_page_last 13378
_journal_paper_doi 10.1021/jacs.6b07968
_journal_volume 138
_journal_year 2016
_chemical_compound_source SYN
_chemical_formula_moiety 'C65 H70 B1 F24 P2 Rh1'
_chemical_formula_sum 'C65 H70 B F24 P2 Rh'
_chemical_formula_weight 1482.89
_space_group_IT_number 2
_space_group_name_Hall '-P 1'
_space_group_name_H-M_alt 'P -1'
_symmetry_cell_setting triclinic
_symmetry_space_group_name_Hall '-P 1'
_symmetry_space_group_name_H-M 'P -1'
_atom_sites_solution_hydrogens difmap
_atom_sites_solution_primary direct
_audit_creation_date 2016-05-12
_audit_creation_method CRYSTALS_ver_14.61_build_5555
_cell_angle_alpha 93.895(3)
_cell_angle_beta 91.116(3)
_cell_angle_gamma 94.190(4)
_cell_formula_units_Z 2
_cell_length_a 12.8281(7)
_cell_length_b 13.1804(7)
_cell_length_c 19.8019(6)
_cell_measurement_reflns_used 8007
_cell_measurement_temperature 150
_cell_measurement_theta_max 74
_cell_measurement_theta_min 3
_cell_volume 3330.4(3)
_computing_cell_refinement 'CrysAlisPro, (Agilent, 2011)'
_computing_data_collection 'SuperNova, (Oxford Diffraction, 2010)'
_computing_data_reduction 'CrysAlisPro, (Agilent, 2011)'
_computing_molecular_graphics 'CAMERON (Watkin et al., 1996)'
_computing_publication_material 'CRYSTALS (Betteridge et al., 2003)'
_computing_structure_refinement 'CRYSTALS (Betteridge et al., 2003)'
_computing_structure_solution 'SIR92 (Altomare et al., 1994)'
_diffrn_ambient_temperature 150
_diffrn_measured_fraction_theta_full 0.995
_diffrn_measured_fraction_theta_max 0.968
_diffrn_measurement_device Area
_diffrn_measurement_device_type 'Oxford Diffraction SuperNova'
_diffrn_measurement_method \w
_diffrn_radiation_monochromator graphite
_diffrn_radiation_type 'Cu K\a'
_diffrn_radiation_wavelength 1.54180
_diffrn_reflns_av_R_equivalents 0.047
_diffrn_reflns_limit_h_max 15
_diffrn_reflns_limit_h_min -16
_diffrn_reflns_limit_k_max 13
_diffrn_reflns_limit_k_min -16
_diffrn_reflns_limit_l_max 21
_diffrn_reflns_limit_l_min -24
_diffrn_reflns_number 24745
_diffrn_reflns_theta_full 68.411
_diffrn_reflns_theta_max 74.360
_diffrn_reflns_theta_min 3.370
_diffrn_standards_number 0
_exptl_absorpt_coefficient_mu 3.480
_exptl_absorpt_correction_T_max 0.84
_exptl_absorpt_correction_T_min 0.69
_exptl_absorpt_correction_type multi-scan
_exptl_absorpt_process_details 'CrysAlisPro, (Agilent, 2011)'
_exptl_crystal_colour clear_pale_orange
_exptl_crystal_density_diffrn 1.479
_exptl_crystal_density_meas ?
_exptl_crystal_density_method 'not measured'
_exptl_crystal_description block
_exptl_crystal_F_000 1512.000
_exptl_crystal_size_max 0.10
_exptl_crystal_size_mid 0.05
_exptl_crystal_size_min 0.05
_refine_diff_density_max 3.95
_refine_diff_density_min -1.75
_refine_ls_extinction_method None
_refine_ls_goodness_of_fit_ref 0.9951
_refine_ls_hydrogen_treatment constr
_refine_ls_matrix_type full
_refine_ls_number_parameters 1220
_refine_ls_number_reflns 13096
_refine_ls_number_restraints 2535
_refine_ls_R_factor_all 0.1228
_refine_ls_R_factor_gt 0.1059
_refine_ls_shift/su_max 0.0055261
_refine_ls_shift/su_mean 0.0002029
_refine_ls_structure_factor_coef Fsqd
_refine_ls_weighting_details
;
 Method= Modified Sheldrick 
 w=1/[\s^2^(F^2^) + ( 0.12P)^2^ +23.18P] 
 ,where P=(max(Fo^2^,0) + 2Fc^2^)/3 
;
_refine_ls_weighting_scheme calc
_refine_ls_wR_factor_all 0.2826
_refine_ls_wR_factor_gt 0.2648
_refine_ls_wR_factor_ref 0.2826
_reflns_limit_h_max 15
_reflns_limit_h_min -16
_reflns_limit_k_max 16
_reflns_limit_k_min -16
_reflns_limit_l_max 24
_reflns_limit_l_min 0
_reflns_number_gt 10275
_reflns_number_total 13152
_reflns_threshold_expression I>2.0\s(I)
_oxford_diffrn_Wilson_B_factor 3.14
_oxford_diffrn_Wilson_scale 0.17
_oxford_refine_ls_r_factor_ref 0.1228
_oxford_refine_ls_scale 3.07(6)
_oxford_reflns_number_all 13096
_oxford_reflns_threshold_expression_ref I>-3.0\s(I)
_oxford_structure_analysis_title 203fmc14
_cod_data_source_file ja6b07968_si_003.cif
_cod_data_source_block 5
_cod_depositor_comments
;
The following automatic conversions were performed:

data item '_exptl_crystal_density_meas' value 'not measured' was
changed to '?' -- the value is perceived as not measured.

Automatic conversion script
Id: cif_fix_values 6909 2019-04-08 15:41:33Z antanas 
;
_cod_original_sg_symbol_H-M 'P -1 '
_cod_original_formula_sum 'C65 H70 B1 F24 P2 Rh1'
_cod_database_code 4130936

loop_
_symmetry_equiv_pos_as_xyz
x,y,z
-x,-y,-z

loop_
_atom_site_label
_atom_site_type_symbol
_atom_site_fract_x
_atom_site_fract_y
_atom_site_fract_z
_atom_site_U_iso_or_equiv
_atom_site_occupancy
_atom_site_adp_type
_atom_site_refinement_flags_posn
_atom_site_refinement_flags_adp
_atom_site_refinement_flags_occupancy
_atom_site_disorder_assembly
_atom_site_disorder_group
Rh1 Rh 1.28650(5) 1.27573(5) 0.24344(3) 0.0441 1.0000 Uani D U . . .
C1 C 1.3493(8) 1.4113(8) 0.1955(6) 0.0799 0.738(14) Uani D U P 1 1
C2 C 1.4078(8) 1.3433(9) 0.1797(4) 0.0753 0.738(14) Uani D U P 1 1
C3 C 1.4959(8) 1.3455(9) 0.2298(7) 0.0800 0.738(14) Uani D U P 1 1
C4 C 1.4433(8) 1.3891(9) 0.2936(4) 0.0798 0.738(14) Uani D U P 1 1
C5 C 1.3918(9) 1.4721(9) 0.2576(7) 0.0868 0.738(14) Uani D U P 1 1
C6 C 1.4937(13) 1.5309(8) 0.2364(9) 0.1156 0.738(14) Uani D U P 1 1
C7 C 1.5657(8) 1.4416(12) 0.2162(8) 0.1010 0.738(14) Uani D U P 1 1
C11 C 1.4266(17) 1.3603(18) 0.2891(12) 0.0814 0.262(14) Uani D U P 1 2
C12 C 1.355(2) 1.4161(14) 0.2990(9) 0.0805 0.262(14) Uani D U P 1 2
C13 C 1.3442(16) 1.4836(15) 0.2424(15) 0.0718 0.262(14) Uani D U P 1 2
C14 C 1.3874(19) 1.4176(15) 0.1843(9) 0.0663 0.262(14) Uani D U P 1 2
C15 C 1.4808(16) 1.3867(16) 0.2260(16) 0.0714 0.262(14) Uani D U P 1 2
C16 C 1.5350(15) 1.495(2) 0.239(2) 0.0831 0.262(14) Uani D U P 1 2
C17 C 1.439(2) 1.5623(12) 0.2531(19) 0.0882 0.262(14) Uani D U P 1 2
P1 P 1.21237(15) 1.17406(14) 0.31797(9) 0.0388 1.0000 Uani . . . . .
P2 P 1.16803(16) 1.20145(15) 0.16997(9) 0.0416 1.0000 Uani . U . . .
C10 C 1.0915(6) 1.1061(6) 0.2820(4) 0.0489 1.0000 Uani . . . . .
C20 C 1.0974(7) 1.0897(6) 0.2045(4) 0.0515 1.0000 Uani . . . . .
C21 C 1.2951(6) 1.0767(6) 0.3472(4) 0.0446 1.0000 Uani . . . . .
C22 C 1.3186(9) 0.9972(8) 0.2919(5) 0.0718 1.0000 Uani . . . . .
C23 C 1.3927(10) 0.9206(9) 0.3189(7) 0.0885 1.0000 Uani . . . . .
C24 C 1.4925(8) 0.9745(8) 0.3477(5) 0.0669 1.0000 Uani . . . . .
C25 C 1.4710(10) 1.0501(9) 0.4041(7) 0.0876 1.0000 Uani . . . . .
C26 C 1.3971(9) 1.1270(8) 0.3783(7) 0.0909 1.0000 Uani . . . . .
C31 C 1.1776(6) 1.2442(6) 0.3971(3) 0.0430 1.0000 Uani . . . . .
C32 C 1.1136(7) 1.1790(7) 0.4451(4) 0.0525 1.0000 Uani . . . . .
C33 C 1.0958(8) 1.2399(7) 0.5116(4) 0.0572 1.0000 Uani . . . . .
C34 C 1.0440(8) 1.3370(8) 0.4999(4) 0.0601 1.0000 Uani . . . . .
C35 C 1.1044(9) 1.4006(7) 0.4514(4) 0.0623 1.0000 Uani . . . . .
C36 C 1.1207(8) 1.3393(7) 0.3843(4) 0.0532 1.0000 Uani . . . . .
C41 C 1.0634(13) 1.2860(13) 0.1421(9) 0.0505 0.703(13) Uani D U P 2 1
C42 C 1.1068(10) 1.3628(10) 0.0939(6) 0.0600 0.703(13) Uani D U P 2 1
C43 C 1.0292(11) 1.4394(10) 0.0765(6) 0.0652 0.703(13) Uani D U P 2 1
C44 C 0.9890(10) 1.4918(9) 0.1405(6) 0.0630 0.703(13) Uani D U P 2 1
C45 C 0.9395(14) 1.4128(14) 0.1849(10) 0.0751 0.703(13) Uani D U P 2 1
C46 C 1.0174(17) 1.3370(16) 0.2048(10) 0.0707 0.703(13) Uani D U P 2 1
C141 C 1.075(2) 1.287(3) 0.149(2) 0.0402 0.297(13) Uani D U P 2 2
C142 C 0.970(2) 1.239(2) 0.1212(16) 0.0579 0.297(13) Uani D U P 2 2
C143 C 0.896(3) 1.316(2) 0.0984(15) 0.0707 0.297(13) Uani D U P 2 2
C144 C 0.882(3) 1.393(2) 0.1577(17) 0.0725 0.297(13) Uani D U P 2 2
C145 C 0.983(3) 1.448(3) 0.1875(18) 0.0588 0.297(13) Uani D U P 2 2
C146 C 1.049(4) 1.363(3) 0.207(2) 0.0501 0.297(13) Uani D U P 2 2
C51 C 1.2300(12) 1.1624(10) 0.0902(6) 0.0533 0.723(13) Uani D U P 3 1
C52 C 1.3229(14) 1.0997(12) 0.1023(6) 0.0553 0.723(13) Uani D U P 3 1
C53 C 1.3816(10) 1.0810(12) 0.0370(5) 0.0669 0.723(13) Uani D U P 3 1
C54 C 1.3095(11) 1.0297(12) -0.0188(6) 0.0765 0.723(13) Uani D U P 3 1
C55 C 1.2121(12) 1.0863(14) -0.0292(5) 0.0796 0.723(13) Uani D U P 3 1
C56 C 1.1555(10) 1.1068(10) 0.0370(5) 0.0642 0.723(13) Uani D U P 3 1
C151 C 1.209(3) 1.127(3) 0.0903(17) 0.0478 0.277(13) Uani D U P 3 2
C152 C 1.303(4) 1.066(4) 0.1030(17) 0.0542 0.277(13) Uani D U P 3 2
C153 C 1.341(3) 1.013(2) 0.0382(13) 0.0553 0.277(13) Uani D U P 3 2
C154 C 1.362(2) 1.093(2) -0.0129(14) 0.0494 0.277(13) Uani D U P 3 2
C155 C 1.265(2) 1.147(3) -0.0300(11) 0.0505 0.277(13) Uani D U P 3 2
C156 C 1.228(2) 1.2002(19) 0.0351(9) 0.0413 0.277(13) Uani D U P 3 2
B1 B 0.7739(6) 0.7621(3) 0.2598(4) 0.0354 1.0000 Uani D . . . .
C61 C 0.8982(5) 0.7525(5) 0.2437(3) 0.0313 1.0000 Uani . . . . .
C62 C 0.9388(6) 0.7738(5) 0.1815(4) 0.0403 1.0000 Uani . . . . .
C63 C 1.0436(6) 0.7762(6) 0.1687(3) 0.0675 1.0000 Uani D . . . .
C64 C 1.1147(6) 0.7499(7) 0.2179(4) 0.0487 1.0000 Uani . . . . .
C65 C 1.0776(6) 0.7286(6) 0.2799(4) 0.0409 1.0000 Uani . . . . .
C66 C 0.9715(5) 0.7316(6) 0.2927(3) 0.0368 1.0000 Uani . . . . .
C67 C 1.0787(4) 0.8018(4) 0.1013(2) 0.0806 1.0000 Uani D . . . .
F1 F 1.1734(5) 0.8504(6) 0.1014(3) 0.0607 0.648(9) Uani D . P 4 1
F2 F 1.0845(8) 0.7217(6) 0.0577(4) 0.1129 0.648(9) Uani D . P 4 1
F3 F 1.0172(5) 0.8621(8) 0.0702(4) 0.0946 0.648(9) Uani D . P 4 1
F101 F 1.0228(8) 0.7516(9) 0.0500(3) 0.0601 0.352(9) Uani D . P 4 2
F102 F 1.1769(6) 0.7821(11) 0.0890(4) 0.0934 0.352(9) Uani D . P 4 2
F103 F 1.0747(11) 0.9003(6) 0.0897(4) 0.0961 0.352(9) Uani D . P 4 2
C68 C 1.1490(7) 0.7005(9) 0.3347(5) 0.0673 1.0000 Uani . . . . .
F4 F 1.1515(6) 0.7649(9) 0.3886(3) 0.1233 1.0000 Uani . . . . .
F5 F 1.2475(4) 0.6963(6) 0.3160(3) 0.0821 1.0000 Uani . . . . .
F6 F 1.1214(5) 0.6103(7) 0.3568(5) 0.1216 1.0000 Uani . . . . .
C71 C 0.7321(5) 0.6879(5) 0.3185(3) 0.0322 1.0000 Uani . . . . .
C72 C 0.7701(5) 0.5922(5) 0.3267(4) 0.0362 1.0000 Uani . . . . .
C73 C 0.7319(5) 0.5280(4) 0.3744(3) 0.0511 1.0000 Uani D . . . .
C74 C 0.6500(6) 0.5552(5) 0.4152(4) 0.0438 1.0000 Uani . . . . .
C75 C 0.6097(4) 0.6480(5) 0.4079(3) 0.0520 1.0000 Uani D . . . .
C76 C 0.6490(5) 0.7115(5) 0.3603(4) 0.0365 1.0000 Uani . . . . .
C77 C 0.7725(4) 0.4274(3) 0.3805(2) 0.0630 1.0000 Uani D . . . .
F7 F 0.8770(5) 0.4282(5) 0.3785(8) 0.0708 0.429(14) Uani D . P 5 1
F8 F 0.7381(11) 0.3573(5) 0.3318(5) 0.0701 0.429(14) Uani D . P 5 1
F9 F 0.7482(11) 0.3853(7) 0.4379(5) 0.0671 0.429(14) Uani D . P 5 1
F107 F 0.8577(7) 0.4122(5) 0.3444(6) 0.0705 0.571(14) Uani D . P 5 2
F108 F 0.7043(6) 0.3487(4) 0.3603(6) 0.0766 0.571(14) Uani D . P 5 2
F109 F 0.8004(10) 0.4093(5) 0.4436(3) 0.0656 0.571(14) Uani D . P 5 2
C78 C 0.5203(3) 0.6737(3) 0.4496(2) 0.0632 1.0000 Uani D . . . .
F10 F 0.5209(7) 0.6359(9) 0.5104(4) 0.0666 0.61(2) Uani D . P 6 1
F11 F 0.4273(5) 0.6401(10) 0.4219(4) 0.0814 0.61(2) Uani D . P 6 1
F12 F 0.5134(8) 0.7741(4) 0.4628(6) 0.0665 0.61(2) Uani D . P 6 1
F110 F 0.4365(7) 0.6067(9) 0.4405(8) 0.0664 0.39(2) Uani D . P 6 2
F111 F 0.4841(10) 0.7636(8) 0.4384(7) 0.0692 0.39(2) Uani D . P 6 2
F112 F 0.5407(6) 0.6788(14) 0.5163(3) 0.0671 0.39(2) Uani D . P 6 2
C81 C 0.6991(6) 0.7271(6) 0.1926(4) 0.0398 1.0000 Uani . . . . .
C82 C 0.7219(5) 0.6491(6) 0.1446(4) 0.0421 1.0000 Uani . . . . .
C83 C 0.6568(5) 0.6195(5) 0.0886(3) 0.0670 1.0000 Uani D . . . .
C84 C 0.5643(7) 0.6628(9) 0.0799(5) 0.0669 1.0000 Uani . . . . .
C85 C 0.5397(5) 0.7405(7) 0.1262(4) 0.0963 1.0000 Uani D . . . .
C86 C 0.6028(6) 0.7690(7) 0.1820(4) 0.0546 1.0000 Uani . . . . .
C87 C 0.6828(4) 0.5376(4) 0.0391(2) 0.0787 1.0000 Uani D . . . .
F13 F 0.7839(4) 0.5227(6) 0.0372(4) 0.0822 0.736(9) Uani D . P 7 1
F14 F 0.6364(7) 0.4463(5) 0.0497(4) 0.0978 0.736(9) Uani D . P 7 1
F15 F 0.6561(6) 0.5528(6) -0.0249(3) 0.0865 0.736(9) Uani D . P 7 1
F113 F 0.7637(11) 0.5628(7) 0.0004(7) 0.0831 0.264(9) Uani D . P 7 2
F114 F 0.6054(7) 0.5060(11) -0.0049(7) 0.0859 0.264(9) Uani D . P 7 2
F115 F 0.7087(16) 0.4524(8) 0.0669(4) 0.0801 0.264(9) Uani D . P 7 2
C88 C 0.4394(3) 0.7866(5) 0.1192(2) 0.1035 1.0000 Uani D . . . .
F16 F 0.3601(6) 0.7369(11) 0.1482(9) 0.1129 0.63(3) Uani D . P 8 1
F17 F 0.4066(8) 0.7921(14) 0.0547(3) 0.1035 0.63(3) Uani D . P 8 1
F18 F 0.4401(7) 0.8827(8) 0.1465(9) 0.1092 0.63(3) Uani D . P 8 1
F116 F 0.3737(10) 0.769(2) 0.1693(8) 0.1010 0.37(3) Uani D . P 8 2
F117 F 0.3845(12) 0.7541(18) 0.0627(8) 0.1072 0.37(3) Uani D . P 8 2
F118 F 0.4485(6) 0.8882(7) 0.1177(15) 0.1106 0.37(3) Uani D . P 8 2
C91 C 0.7715(6) 0.8877(3) 0.2813(4) 0.0379 0.660(9) Uani D . P 9 1
C92 C 0.7606(6) 0.9585(5) 0.2339(2) 0.0407 0.660(9) Uani D . P 9 1
C93 C 0.7625(5) 1.0614(4) 0.2543(3) 0.0432 0.660(9) Uani D . P 9 1
C94 C 0.7756(6) 1.0929(3) 0.3219(3) 0.0411 0.660(9) Uani D . P 9 1
C95 C 0.7887(6) 1.0223(5) 0.36915(17) 0.0398 0.660(9) Uani D . P 9 1
C96 C 0.7859(6) 0.9193(4) 0.3488(3) 0.0379 0.660(9) Uani D . P 9 1
C97 C 0.7472(4) 1.1334(3) 0.2023(2) 0.0590 0.660(9) Uani D . P 9 1
F19 F 0.6533(6) 1.1217(5) 0.1718(3) 0.0713 0.660(9) Uani D . P 9 1
F20 F 0.7571(6) 1.2315(4) 0.2257(3) 0.0679 0.660(9) Uani D . P 9 1
F21 F 0.8145(6) 1.1275(5) 0.1518(3) 0.0663 0.660(9) Uani D . P 9 1
C98 C 0.8027(5) 1.0617(6) 0.4401(2) 0.0627 1.0000 Uani D . . . .
F22 F 0.8025(8) 1.1617(5) 0.4522(4) 0.1218 1.0000 Uani . . . . .
F23 F 0.8923(5) 1.0346(5) 0.4668(3) 0.0770 1.0000 Uani . . . . .
F24 F 0.7297(5) 1.0193(5) 0.4795(3) 0.0753 1.0000 Uani . . . . .
C191 C 0.7635(7) 0.8850(3) 0.2862(7) 0.0379 0.340(9) Uani D . P 9 2
C192 C 0.7329(7) 0.9475(10) 0.2354(3) 0.0407 0.340(9) Uani D . P 9 2
C193 C 0.7257(6) 1.0530(9) 0.2509(4) 0.0450 0.340(9) Uani D . P 9 2
C194 C 0.7471(7) 1.0954(3) 0.3176(6) 0.0425 0.340(9) Uani D . P 9 2
C195 C 0.7776(7) 1.0328(9) 0.3684(2) 0.0398 0.340(9) Uani D . P 9 2
C196 C 0.7859(7) 0.9275(8) 0.3527(5) 0.0379 0.340(9) Uani D . P 9 2
C197 C 0.6907(5) 1.1143(6) 0.1969(3) 0.0602 0.340(9) Uani D . P 9 2
F119 F 0.5908(7) 1.0933(10) 0.1776(6) 0.0657 0.340(9) Uani D . P 9 2
F120 F 0.6987(10) 1.2146(7) 0.2130(6) 0.0646 0.340(9) Uani D . P 9 2
F121 F 0.7437(10) 1.1031(10) 0.1396(4) 0.0641 0.340(9) Uani D . P 9 2
H11 H 1.2872 1.4227 0.1732 0.0861 0.738(14) Uiso R . P 1 1
H21 H 1.3996 1.2987 0.1412 0.0802 0.738(14) Uiso R . P 1 1
H31 H 1.5285 1.2813 0.2357 0.0821 0.738(14) Uiso R . P 1 1
H51 H 1.3449 1.5122 0.2850 0.0880 0.738(14) Uiso R . P 1 1
H61 H 1.5265 1.5758 0.2730 0.1211 0.738(14) Uiso R . P 1 1
H62 H 1.4803 1.5699 0.1976 0.1211 0.738(14) Uiso R . P 1 1
H71 H 1.6299 1.4463 0.2436 0.1080 0.738(14) Uiso R . P 1 1
H72 H 1.5827 1.4402 0.1686 0.1080 0.738(14) Uiso R . P 1 1
H111 H 1.4403 1.3033 0.3121 0.1140 0.262(14) Uiso R . P 1 2
H121 H 1.3242 1.4210 0.3413 0.1161 0.262(14) Uiso R . P 1 2
H131 H 1.2738 1.5073 0.2391 0.1041 0.262(14) Uiso R . P 1 2
H151 H 1.5155 1.3367 0.1973 0.0990 0.262(14) Uiso R . P 1 2
H161 H 1.5873 1.5007 0.2756 0.1190 0.262(14) Uiso R . P 1 2
H162 H 1.5678 1.5126 0.1972 0.1190 0.262(14) Uiso R . P 1 2
H171 H 1.4516 1.6005 0.2965 0.1320 0.262(14) Uiso R . P 1 2
H172 H 1.4299 1.6092 0.2181 0.1320 0.262(14) Uiso R . P 1 2
H101 H 1.0333 1.1464 0.2937 0.0580 1.0000 Uiso R . . . .
H102 H 1.0816 1.0403 0.3010 0.0583 1.0000 Uiso R . . . .
H201 H 1.1343 1.0292 0.1928 0.0611 1.0000 Uiso R . . . .
H202 H 1.0270 1.0809 0.1850 0.0610 1.0000 Uiso R . . . .
H211 H 1.2588 1.0419 0.3828 0.0542 1.0000 Uiso R . . . .
H221 H 1.3536 1.0309 0.2557 0.0900 1.0000 Uiso R . . . .
H222 H 1.2534 0.9614 0.2752 0.0901 1.0000 Uiso R . . . .
H231 H 1.4072 0.8714 0.2826 0.1091 1.0000 Uiso R . . . .
H232 H 1.3581 0.8862 0.3551 0.1091 1.0000 Uiso R . . . .
H241 H 1.5271 1.0102 0.3122 0.0802 1.0000 Uiso R . . . .
H242 H 1.5375 0.9248 0.3643 0.0799 1.0000 Uiso R . . . .
H251 H 1.5356 1.0853 0.4220 0.1081 1.0000 Uiso R . . . .
H252 H 1.4360 1.0147 0.4394 0.1081 1.0000 Uiso R . . . .
H261 H 1.4331 1.1619 0.3430 0.1122 1.0000 Uiso R . . . .
H262 H 1.3819 1.1756 0.4149 0.1121 1.0000 Uiso R . . . .
H311 H 1.2432 1.2680 0.4215 0.0532 1.0000 Uiso R . . . .
H321 H 1.1509 1.1199 0.4545 0.0640 1.0000 Uiso R . . . .
H322 H 1.0464 1.1568 0.4236 0.0642 1.0000 Uiso R . . . .
H331 H 1.1630 1.2591 0.5340 0.0690 1.0000 Uiso R . . . .
H332 H 1.0526 1.1982 0.5404 0.0692 1.0000 Uiso R . . . .
H341 H 1.0376 1.3756 0.5424 0.0730 1.0000 Uiso R . . . .
H342 H 0.9747 1.3188 0.4800 0.0732 1.0000 Uiso R . . . .
H351 H 1.1722 1.4236 0.4718 0.0760 1.0000 Uiso R . . . .
H352 H 1.0662 1.4594 0.4425 0.0760 1.0000 Uiso R . . . .
H361 H 1.1618 1.3813 0.3546 0.0661 1.0000 Uiso R . . . .
H362 H 1.0530 1.3178 0.3630 0.0659 1.0000 Uiso R . . . .
H411 H 1.0077 1.2426 0.1179 0.0581 0.703(13) Uiso R . P 2 1
H421 H 1.1663 1.4009 0.1167 0.0719 0.703(13) Uiso R . P 2 1
H422 H 1.1290 1.3273 0.0527 0.0720 0.703(13) Uiso R . P 2 1
H431 H 1.0619 1.4896 0.0486 0.0810 0.703(13) Uiso R . P 2 1
H432 H 0.9708 1.4026 0.0518 0.0811 0.703(13) Uiso R . P 2 1
H441 H 1.0477 1.5275 0.1656 0.0750 0.703(13) Uiso R . P 2 1
H442 H 0.9389 1.5397 0.1290 0.0751 0.703(13) Uiso R . P 2 1
H451 H 0.9122 1.4464 0.2252 0.0901 0.703(13) Uiso R . P 2 1
H452 H 0.8828 1.3747 0.1589 0.0901 0.703(13) Uiso R . P 2 1
H461 H 1.0733 1.3741 0.2319 0.0810 0.703(13) Uiso R . P 2 1
H462 H 0.9829 1.2854 0.2309 0.0810 0.703(13) Uiso R . P 2 1
H1411 H 1.1053 1.3278 0.1143 0.0530 0.297(13) Uiso R . P 2 2
H1421 H 0.9839 1.1915 0.0833 0.0660 0.297(13) Uiso R . P 2 2
H1422 H 0.9370 1.2023 0.1568 0.0660 0.297(13) Uiso R . P 2 2
H1431 H 0.9267 1.3523 0.0616 0.0840 0.297(13) Uiso R . P 2 2
H1432 H 0.8307 1.2801 0.0831 0.0840 0.297(13) Uiso R . P 2 2
H1441 H 0.8367 1.4438 0.1429 0.0830 0.297(13) Uiso R . P 2 2
H1442 H 0.8475 1.3554 0.1925 0.0830 0.297(13) Uiso R . P 2 2
H1451 H 1.0161 1.4882 0.1537 0.0640 0.297(13) Uiso R . P 2 2
H1452 H 0.9669 1.4920 0.2266 0.0640 0.297(13) Uiso R . P 2 2
H1461 H 1.1143 1.3971 0.2249 0.0580 0.297(13) Uiso R . P 2 2
H1462 H 1.0161 1.3243 0.2419 0.0580 0.297(13) Uiso R . P 2 2
H511 H 1.2571 1.2252 0.0708 0.0680 0.723(13) Uiso R . P 3 1
H521 H 1.3697 1.1368 0.1361 0.0690 0.723(13) Uiso R . P 3 1
H522 H 1.2980 1.0346 0.1186 0.0692 0.723(13) Uiso R . P 3 1
H531 H 1.4092 1.1458 0.0218 0.0860 0.723(13) Uiso R . P 3 1
H532 H 1.4390 1.0387 0.0451 0.0860 0.723(13) Uiso R . P 3 1
H541 H 1.3462 1.0239 -0.0611 0.0940 0.723(13) Uiso R . P 3 1
H542 H 1.2869 0.9621 -0.0056 0.0940 0.723(13) Uiso R . P 3 1
H551 H 1.2337 1.1513 -0.0466 0.0971 0.723(13) Uiso R . P 3 1
H552 H 1.1652 1.0471 -0.0618 0.0971 0.723(13) Uiso R . P 3 1
H561 H 1.0969 1.1477 0.0297 0.0790 0.723(13) Uiso R . P 3 1
H562 H 1.1301 1.0422 0.0536 0.0792 0.723(13) Uiso R . P 3 1
H1511 H 1.1493 1.0795 0.0745 0.0630 0.277(13) Uiso R . P 3 2
H1521 H 1.3590 1.1116 0.1239 0.0620 0.277(13) Uiso R . P 3 2
H1522 H 1.2818 1.0144 0.1337 0.0620 0.277(13) Uiso R . P 3 2
H1531 H 1.4043 0.9804 0.0478 0.0660 0.277(13) Uiso R . P 3 2
H1532 H 1.2873 0.9629 0.0194 0.0660 0.277(13) Uiso R . P 3 2
H1541 H 1.4146 1.1432 0.0068 0.0630 0.277(13) Uiso R . P 3 2
H1542 H 1.3876 1.0608 -0.0542 0.0630 0.277(13) Uiso R . P 3 2
H1551 H 1.2810 1.1957 -0.0639 0.0590 0.277(13) Uiso R . P 3 2
H1552 H 1.2102 1.0973 -0.0473 0.0590 0.277(13) Uiso R . P 3 2
H1561 H 1.2828 1.2511 0.0518 0.0530 0.277(13) Uiso R . P 3 2
H1562 H 1.1647 1.2331 0.0258 0.0529 0.277(13) Uiso R . P 3 2
H621 H 0.8928 0.7871 0.1468 0.0489 1.0000 Uiso R . . . .
H641 H 1.1850 0.7476 0.2088 0.0589 1.0000 Uiso R . . . .
H661 H 0.9495 0.7192 0.3360 0.0439 1.0000 Uiso R . . . .
H721 H 0.8231 0.5716 0.2987 0.0437 1.0000 Uiso R . . . .
H741 H 0.6223 0.5119 0.4465 0.0531 1.0000 Uiso R . . . .
H761 H 0.6188 0.7732 0.3554 0.0440 1.0000 Uiso R . . . .
H821 H 0.7825 0.6158 0.1507 0.0510 1.0000 Uiso R . . . .
H841 H 0.5191 0.6407 0.0437 0.0800 1.0000 Uiso R . . . .
H861 H 0.5811 0.8180 0.2140 0.0640 1.0000 Uiso R . . . .
H921 H 0.7517 0.9378 0.1881 0.0500 0.660(9) Uiso R . P 9 1
H941 H 0.7764 1.1618 0.3357 0.0489 0.660(9) Uiso R . P 9 1
H961 H 0.7933 0.8715 0.3808 0.0470 0.660(9) Uiso R . P 9 1
H1921 H 0.7178 0.9204 0.1914 0.0500 0.340(9) Uiso R . P 9 2
H1941 H 0.7412 1.1645 0.3285 0.0530 0.340(9) Uiso R . P 9 2
H1961 H 0.8057 0.8856 0.3861 0.0470 0.340(9) Uiso R . P 9 2
H41 H 1.4914 1.4156 0.3299 0.0790 0.738(14) Uiso R . P 1 1
H42 H 1.3911 1.3419 0.3118 0.0790 0.738(14) Uiso R . P 1 1
H141 H 1.4085 1.4575 0.1468 0.0869 0.262(14) Uiso R . P 1 2
H142 H 1.3362 1.3633 0.1681 0.0871 0.262(14) Uiso R . P 1 2

loop_
_atom_site_aniso_label
_atom_site_aniso_U_11
_atom_site_aniso_U_22
_atom_site_aniso_U_33
_atom_site_aniso_U_23
_atom_site_aniso_U_13
_atom_site_aniso_U_12
Rh1 0.0492(3) 0.0515(4) 0.0343(3) 0.0102(2) 0.0027(2) 0.0150(2)
C1 0.088(8) 0.073(7) 0.079(8) 0.038(5) -0.024(6) -0.015(4)
C2 0.078(7) 0.090(9) 0.054(5) 0.013(5) 0.007(4) -0.027(5)
C3 0.055(4) 0.084(7) 0.099(9) 0.004(7) 0.002(5) -0.008(5)
C4 0.071(7) 0.107(9) 0.059(5) 0.014(5) -0.013(4) -0.016(5)
C5 0.073(8) 0.066(5) 0.118(10) -0.002(5) -0.010(7) -0.011(4)
C6 0.108(12) 0.078(7) 0.153(16) 0.011(9) -0.001(11) -0.040(7)
C7 0.078(8) 0.116(11) 0.100(11) -0.005(10) 0.011(7) -0.041(7)
C11 0.061(13) 0.110(16) 0.072(14) 0.029(12) -0.018(9) -0.011(8)
C12 0.091(17) 0.086(12) 0.060(12) -0.010(8) -0.003(11) -0.012(11)
C13 0.063(12) 0.058(5) 0.091(17) -0.004(11) -0.006(14) -0.010(9)
C14 0.075(14) 0.060(13) 0.065(12) 0.019(8) 0.001(10) -0.003(10)
C15 0.066(8) 0.061(12) 0.087(16) 0.022(13) -0.001(10) -0.004(7)
C16 0.063(12) 0.061(15) 0.13(3) 0.009(17) -0.002(15) 0.000(9)
C17 0.051(17) 0.070(11) 0.14(2) -0.010(14) 0.004(18) -0.009(9)
P1 0.0442(10) 0.0447(10) 0.0308(9) 0.0050(7) 0.0045(7) 0.0223(8)
P2 0.0507(10) 0.0495(11) 0.0276(8) 0.0021(7) 0.0037(7) 0.0244(8)
C10 0.051(4) 0.049(4) 0.048(4) 0.004(3) -0.002(3) 0.013(4)
C20 0.063(5) 0.044(4) 0.049(5) 0.005(3) -0.001(4) 0.017(4)
C21 0.053(4) 0.047(4) 0.038(4) 0.010(3) 0.009(3) 0.024(4)
C22 0.092(7) 0.060(6) 0.066(6) -0.014(5) -0.010(5) 0.045(6)
C23 0.101(9) 0.062(6) 0.107(9) -0.012(6) -0.005(7) 0.050(6)
C24 0.060(6) 0.070(6) 0.080(7) 0.024(5) 0.019(5) 0.042(5)
C25 0.080(7) 0.083(8) 0.104(9) -0.005(6) -0.021(6) 0.054(6)
C26 0.089(8) 0.062(6) 0.121(10) -0.028(6) -0.049(7) 0.050(6)
C31 0.056(4) 0.051(4) 0.025(3) -0.002(3) -0.001(3) 0.030(4)
C32 0.071(5) 0.057(5) 0.035(4) 0.009(3) 0.014(4) 0.030(4)
C33 0.074(6) 0.069(6) 0.034(4) 0.007(4) 0.010(4) 0.036(5)
C34 0.079(6) 0.079(6) 0.029(4) 0.004(4) 0.009(4) 0.043(5)
C35 0.093(7) 0.057(5) 0.042(5) 0.001(4) 0.015(4) 0.038(5)
C36 0.073(6) 0.057(5) 0.036(4) 0.006(3) 0.009(4) 0.037(4)
C41 0.060(8) 0.058(7) 0.037(8) 0.005(5) 0.002(5) 0.032(5)
C42 0.075(8) 0.063(7) 0.049(6) 0.015(5) 0.013(5) 0.043(6)
C43 0.068(8) 0.068(8) 0.068(7) 0.023(5) 0.016(6) 0.041(6)
C44 0.063(7) 0.052(7) 0.077(8) -0.005(5) -0.008(6) 0.036(5)
C45 0.072(12) 0.099(12) 0.063(9) 0.014(8) 0.020(7) 0.058(8)
C46 0.084(13) 0.086(11) 0.052(9) 0.013(8) 0.022(8) 0.057(10)
C141 0.053(11) 0.053(13) 0.017(11) -0.002(7) -0.005(10) 0.025(8)
C142 0.049(9) 0.069(14) 0.056(15) -0.013(11) -0.006(9) 0.024(9)
C143 0.053(13) 0.086(17) 0.074(17) -0.007(12) -0.016(11) 0.030(12)
C144 0.070(16) 0.083(17) 0.070(16) 0.004(13) -0.004(14) 0.049(13)
C145 0.08(2) 0.065(17) 0.035(13) -0.002(11) 0.005(13) 0.042(12)
C146 0.061(17) 0.061(15) 0.032(13) -0.008(10) 0.003(11) 0.033(12)
C51 0.084(8) 0.058(8) 0.023(4) 0.003(4) 0.004(4) 0.047(6)
C52 0.080(8) 0.066(10) 0.027(5) 0.005(5) 0.010(4) 0.048(8)
C53 0.092(8) 0.078(9) 0.038(6) 0.010(6) 0.025(4) 0.050(7)
C54 0.126(10) 0.076(9) 0.034(5) -0.004(5) 0.021(6) 0.055(8)
C55 0.121(10) 0.091(10) 0.031(5) -0.012(6) 0.000(5) 0.051(9)
C56 0.097(8) 0.072(8) 0.029(4) -0.003(4) -0.006(4) 0.051(7)
C151 0.057(14) 0.049(15) 0.040(9) -0.003(6) 0.014(10) 0.022(11)
C152 0.079(18) 0.060(19) 0.029(11) 0.000(10) 0.009(11) 0.039(14)
C153 0.078(18) 0.048(15) 0.043(13) -0.005(9) 0.019(12) 0.031(12)
C154 0.053(14) 0.063(16) 0.035(12) -0.002(11) 0.013(10) 0.027(12)
C155 0.059(15) 0.063(16) 0.032(8) -0.010(9) 0.008(10) 0.031(12)
C156 0.051(13) 0.052(13) 0.022(6) -0.008(7) -0.002(8) 0.023(10)
B1 0.045(4) 0.032(4) 0.032(4) -0.001(3) 0.005(3) 0.018(3)
C61 0.039(3) 0.022(3) 0.033(3) -0.003(2) 0.002(3) 0.007(3)
C62 0.044(4) 0.037(4) 0.038(4) 0.003(3) -0.002(3) -0.004(3)
C63 0.060(4) 0.095(5) 0.045(3) 0.011(3) 0.009(3) -0.018(4)
C64 0.036(4) 0.061(5) 0.047(4) -0.005(4) 0.009(3) -0.004(3)
C65 0.034(4) 0.048(4) 0.041(4) 0.001(3) 0.001(3) 0.005(3)
C66 0.036(3) 0.045(4) 0.030(3) -0.002(3) 0.008(3) 0.008(3)
C67 0.075(3) 0.111(4) 0.054(3) 0.015(3) 0.014(2) -0.017(3)
F1 0.056(3) 0.077(5) 0.051(4) 0.025(3) 0.020(3) -0.003(3)
F2 0.131(6) 0.126(5) 0.075(5) -0.004(4) 0.038(4) -0.034(5)
F3 0.077(5) 0.143(6) 0.063(4) 0.036(4) -0.002(4) -0.018(4)
F101 0.044(5) 0.108(6) 0.030(4) 0.012(4) 0.014(4) 0.008(5)
F102 0.079(5) 0.136(6) 0.064(5) 0.016(5) 0.016(5) -0.009(6)
F103 0.102(6) 0.114(5) 0.070(5) 0.017(5) 0.014(5) -0.021(6)
C68 0.040(4) 0.102(8) 0.064(6) 0.022(6) 0.006(4) 0.018(5)
F4 0.087(5) 0.232(11) 0.053(4) -0.025(5) -0.025(3) 0.061(6)
F5 0.038(3) 0.125(5) 0.088(4) 0.023(4) 0.005(3) 0.021(3)
F6 0.066(4) 0.160(8) 0.150(7) 0.104(7) -0.021(4) 0.002(4)
C71 0.033(3) 0.030(3) 0.034(3) -0.004(3) 0.000(3) 0.011(3)
C72 0.040(4) 0.030(3) 0.040(4) -0.003(3) -0.001(3) 0.014(3)
C73 0.066(4) 0.031(3) 0.058(4) 0.006(3) -0.004(3) 0.017(3)
C74 0.052(4) 0.028(3) 0.052(4) 0.006(3) 0.007(3) 0.004(3)
C75 0.053(3) 0.041(3) 0.064(4) 0.007(3) 0.019(3) 0.013(3)
C76 0.039(4) 0.025(3) 0.047(4) 0.001(3) 0.007(3) 0.010(3)
C77 0.081(3) 0.040(2) 0.072(3) 0.009(2) -0.003(3) 0.025(2)
F7 0.081(4) 0.055(5) 0.081(6) 0.013(4) -0.006(5) 0.033(4)
F8 0.098(5) 0.042(4) 0.073(5) 0.002(4) -0.001(5) 0.026(4)
F9 0.084(6) 0.041(4) 0.081(5) 0.020(4) 0.005(5) 0.022(4)
F107 0.093(5) 0.053(4) 0.073(5) 0.016(4) 0.009(4) 0.043(4)
F108 0.093(5) 0.044(4) 0.094(5) 0.000(4) -0.008(4) 0.019(3)
F109 0.083(5) 0.043(4) 0.074(4) 0.011(3) -0.015(4) 0.023(4)
C78 0.065(3) 0.054(3) 0.074(3) 0.008(2) 0.027(2) 0.013(2)
F10 0.080(4) 0.047(4) 0.077(4) 0.014(3) 0.038(4) 0.010(4)
F11 0.065(4) 0.087(5) 0.093(5) 0.000(4) 0.019(4) 0.011(4)
F12 0.076(4) 0.058(3) 0.068(5) 0.000(3) 0.030(4) 0.019(4)
F110 0.062(5) 0.057(5) 0.084(5) 0.018(5) 0.028(5) 0.009(4)
F111 0.070(5) 0.061(4) 0.082(5) 0.015(5) 0.031(5) 0.023(4)
F112 0.075(5) 0.054(5) 0.073(4) -0.003(5) 0.029(5) 0.009(5)
C81 0.037(4) 0.045(4) 0.040(4) 0.002(3) 0.005(3) 0.022(3)
C82 0.031(3) 0.048(4) 0.047(4) -0.009(3) 0.001(3) 0.010(3)
C83 0.054(4) 0.087(4) 0.056(4) -0.026(3) -0.004(3) 0.012(3)
C84 0.046(5) 0.111(8) 0.043(5) -0.009(5) -0.009(4) 0.015(5)
C85 0.061(4) 0.188(7) 0.049(4) 0.005(4) -0.004(3) 0.076(4)
C86 0.049(4) 0.083(6) 0.035(4) -0.009(4) -0.004(3) 0.040(4)
C87 0.068(3) 0.095(4) 0.068(3) -0.034(3) -0.004(3) 0.009(3)
F13 0.064(3) 0.103(5) 0.074(4) -0.048(4) -0.012(3) 0.030(4)
F14 0.097(5) 0.096(5) 0.093(5) -0.033(4) 0.003(4) -0.007(4)
F15 0.074(4) 0.116(5) 0.064(4) -0.034(4) 0.000(3) 0.011(4)
F113 0.074(6) 0.098(6) 0.072(6) -0.035(6) 0.004(5) 0.011(5)
F114 0.074(6) 0.101(6) 0.075(6) -0.036(6) -0.009(5) 0.001(6)
F115 0.074(6) 0.093(6) 0.068(6) -0.036(5) -0.005(5) 0.010(5)
C88 0.067(3) 0.196(6) 0.057(3) 0.006(3) -0.005(2) 0.077(4)
F16 0.063(4) 0.214(7) 0.070(5) 0.010(5) -0.003(4) 0.070(5)
F17 0.065(4) 0.196(7) 0.058(4) 0.018(5) -0.008(4) 0.067(5)
F18 0.085(4) 0.196(7) 0.057(5) 0.004(5) -0.009(4) 0.095(5)
F116 0.056(5) 0.201(8) 0.054(5) -0.006(6) -0.004(4) 0.072(6)
F117 0.068(5) 0.199(8) 0.062(5) 0.005(6) -0.009(4) 0.071(6)
F118 0.080(5) 0.196(7) 0.066(6) 0.010(6) -0.002(5) 0.080(6)
C91 0.046(2) 0.031(2) 0.039(2) 0.0047(18) 0.011(2) 0.014(2)
C92 0.050(3) 0.034(2) 0.040(2) 0.0062(18) 0.013(2) 0.016(2)
C93 0.054(3) 0.034(2) 0.045(3) 0.008(2) 0.012(3) 0.015(3)
C94 0.048(3) 0.032(3) 0.045(3) 0.004(2) 0.009(3) 0.016(3)
C95 0.046(3) 0.031(2) 0.044(2) 0.0034(18) 0.007(2) 0.013(2)
C96 0.044(2) 0.031(2) 0.041(2) 0.0037(18) 0.009(2) 0.0128(19)
C97 0.082(4) 0.045(3) 0.054(3) 0.014(3) 0.011(3) 0.017(3)
F19 0.089(5) 0.060(4) 0.070(4) 0.025(3) -0.002(4) 0.019(4)
F20 0.103(5) 0.040(3) 0.063(4) 0.013(3) 0.005(4) 0.013(4)
F21 0.090(5) 0.059(4) 0.055(4) 0.022(3) 0.022(3) 0.016(4)
C98 0.084(7) 0.036(4) 0.067(6) -0.009(4) -0.011(5) 0.012(4)
F22 0.241(10) 0.043(3) 0.080(4) -0.021(3) -0.054(5) 0.035(5)
F23 0.071(4) 0.079(4) 0.079(4) 0.010(3) -0.027(3) -0.004(3)
F24 0.087(4) 0.098(4) 0.041(3) -0.009(3) 0.007(3) 0.017(3)
C191 0.046(2) 0.031(2) 0.039(2) 0.0047(18) 0.011(2) 0.014(2)
C192 0.050(3) 0.034(2) 0.040(2) 0.0062(18) 0.013(2) 0.016(2)
C193 0.055(4) 0.037(3) 0.046(3) 0.008(3) 0.010(3) 0.016(3)
C194 0.050(4) 0.034(3) 0.046(3) 0.006(3) 0.008(3) 0.016(3)
C195 0.046(3) 0.031(2) 0.044(2) 0.0034(18) 0.007(2) 0.013(2)
C196 0.044(2) 0.031(2) 0.041(2) 0.0037(18) 0.009(2) 0.0128(19)
C197 0.074(5) 0.055(4) 0.056(4) 0.018(4) 0.003(4) 0.018(4)
F119 0.076(6) 0.062(6) 0.063(6) 0.022(5) 0.001(5) 0.017(6)
F120 0.078(7) 0.056(5) 0.065(6) 0.020(5) 0.000(6) 0.022(6)
F121 0.082(7) 0.061(6) 0.053(5) 0.021(5) 0.004(5) 0.014(6)

loop_
_atom_type_symbol
_atom_type_scat_dispersion_real
_atom_type_scat_dispersion_imag
_atom_type_scat_Cromer_Mann_a1
_atom_type_scat_Cromer_Mann_b1
_atom_type_scat_Cromer_Mann_a2
_atom_type_scat_Cromer_Mann_b2
_atom_type_scat_Cromer_Mann_a3
_atom_type_scat_Cromer_Mann_b3
_atom_type_scat_Cromer_Mann_a4
_atom_type_scat_Cromer_Mann_b4
_atom_type_scat_Cromer_Mann_c
_atom_type_scat_source
Rh 0.0927 3.6045 19.2957 0.7515 14.3501 8.2176 4.7343 25.8749 1.2892 98.6062 5.3280 'International Tables Vol C 4.2.6.8 and 6.1.1.4'
B 0.0090 0.0039 2.0545 23.2185 1.3326 1.0210 1.0979 60.3498 0.7068 0.1403 -0.1932 'International Tables Vol C 4.2.6.8 and 6.1.1.4'
P 0.2955 0.4335 6.4345 1.9067 4.1791 27.1570 1.7800 0.5260 1.4908 68.1645 1.1149 'International Tables Vol C 4.2.6.8 and 6.1.1.4'
C 0.0181 0.0091 2.3100 20.8439 1.0200 10.2075 1.5886 0.5687 0.8650 51.6512 0.2156 'International Tables Vol C 4.2.6.8 and 6.1.1.4'
H 0.0000 0.0000 0.4930 10.5109 0.3229 26.1257 0.1402 3.1424 0.0408 57.7998 0.0030 'International Tables Vol C 4.2.6.8 and 6.1.1.4'
F 0.0727 0.0534 3.5392 10.2825 2.6412 4.2944 1.5170 0.2615 1.0243 26.1476 0.2776 'International Tables Vol C 4.2.6.8 and 6.1.1.4'

loop_
_geom_angle_atom_site_label_1
_geom_angle_atom_site_label_2
_geom_angle_atom_site_label_3
_geom_angle
_geom_angle_publ_flag
C1 Rh1 C2 32.8(2) yes
C1 Rh1 C4 57.7(2) yes
C2 Rh1 C4 57.9(2) yes
C1 Rh1 P1 162.1(4) yes
C2 Rh1 P1 158.9(3) yes
C4 Rh1 P1 113.1(2) yes
C1 Rh1 P2 104.7(3) yes
C2 Rh1 P2 104.0(2) yes
C4 Rh1 P2 161.2(2) yes
P1 Rh1 P2 85.65(7) yes
C1 Rh1 H42 76.4 no
C2 Rh1 H42 77.4 no
C4 Rh1 H42 20.2 no
P1 Rh1 H42 93.0 no
P2 Rh1 H42 178.5 no
C11 Rh1 C12 32.6(3) yes
C11 Rh1 C14 57.7(3) yes
C12 Rh1 C14 57.8(3) yes
C11 Rh1 P1 110.0(6) yes
C12 Rh1 P1 108.5(5) yes
C14 Rh1 P1 166.1(5) yes
C11 Rh1 P2 163.3(7) yes
C12 Rh1 P2 148.7(8) yes
C14 Rh1 P2 107.3(5) yes
P1 Rh1 P2 85.65(7) yes
C11 Rh1 H142 77.5 no
C12 Rh1 H142 77.0 no
C14 Rh1 H142 20.5 no
P1 Rh1 H142 172.4 no
P2 Rh1 H142 87.0 no
Rh1 C1 C2 74.0(5) yes
Rh1 C1 C5 98.5(6) yes
C2 C1 C5 109.8(7) yes
Rh1 C1 H11 95.6 no
C2 C1 H11 125.9 no
C5 C1 H11 124.3 no
Rh1 C2 C1 73.2(5) yes
Rh1 C2 C3 97.0(6) yes
C1 C2 C3 110.3(7) yes
Rh1 C2 H21 100.2 no
C1 C2 H21 125.2 no
C3 C2 H21 124.5 no
C2 C3 C4 100.2(6) yes
C2 C3 C7 104.7(8) yes
C4 C3 C7 97.6(6) yes
C2 C3 H31 117.8 no
C4 C3 H31 114.0 no
C7 C3 H31 119.2 no
C3 C4 Rh1 82.1(5) yes
C3 C4 C5 94.7(5) yes
Rh1 C4 C5 83.4(5) yes
C3 C4 H41 114.6 no
Rh1 C4 H41 153.8 no
C5 C4 H41 113.5 no
C3 C4 H42 113.9 no
Rh1 C4 H42 45.2 no
C5 C4 H42 111.0 no
H41 C4 H42 108.6 no
C4 C5 C1 100.0(6) yes
C4 C5 C6 97.2(6) yes
C1 C5 C6 106.2(9) yes
C4 C5 H51 115.5 no
C1 C5 H51 119.2 no
C6 C5 H51 115.6 no
C5 C6 C7 102.4(5) yes
C5 C6 H61 113.0 no
C7 C6 H61 110.4 no
C5 C6 H62 110.6 no
C7 C6 H62 110.6 no
H61 C6 H62 109.7 no
C3 C7 C6 102.8(5) yes
C3 C7 H71 111.2 no
C6 C7 H71 112.1 no
C3 C7 H72 109.7 no
C6 C7 H72 111.5 no
H71 C7 H72 109.5 no
Rh1 C11 C12 74.2(6) yes
Rh1 C11 C15 99.0(9) yes
C12 C11 C15 109.5(8) yes
Rh1 C11 H111 89.1 no
C12 C11 H111 127.0 no
C15 C11 H111 122.8 no
Rh1 C12 C11 73.2(6) yes
Rh1 C12 C13 96.2(9) yes
C11 C12 C13 110.7(8) yes
Rh1 C12 H121 107.9 no
C11 C12 H121 119.9 no
C13 C12 H121 128.1 no
C12 C13 C14 100.3(7) yes
C12 C13 C17 103.8(12) yes
C14 C13 C17 97.8(6) yes
C12 C13 H131 111.9 no
C14 C13 H131 120.7 no
C17 C13 H131 119.4 no
C13 C14 Rh1 81.7(8) yes
C13 C14 C15 94.7(6) yes
Rh1 C14 C15 83.6(8) yes
C13 C14 H141 111.9 no
Rh1 C14 H141 156.6 no
C15 C14 H141 112.8 no
C13 C14 H142 110.8 no
Rh1 C14 H142 47.3 no
C15 C14 H142 116.6 no
H141 C14 H142 109.3 no
C14 C15 C11 99.8(7) yes
C14 C15 C16 96.5(7) yes
C11 C15 C16 107.5(12) yes
C14 C15 H151 106.6 no
C11 C15 H151 122.7 no
C16 C15 H151 118.4 no
C15 C16 C17 102.2(6) yes
C15 C16 H161 113.4 no
C17 C16 H161 114.3 no
C15 C16 H162 106.7 no
C17 C16 H162 110.2 no
H161 C16 H162 109.6 no
C13 C17 C16 102.9(5) yes
C13 C17 H171 120.4 no
C16 C17 H171 108.0 no
C13 C17 H172 104.1 no
C16 C17 H172 111.8 no
H171 C17 H172 109.5 no
Rh1 P1 C10 110.9(3) yes
Rh1 P1 C21 115.0(3) yes
C10 P1 C21 106.8(4) yes
Rh1 P1 C31 113.0(3) yes
C10 P1 C31 107.1(4) yes
C21 P1 C31 103.5(3) yes
Rh1 P2 C20 111.4(3) yes
Rh1 P2 C41 115.3(6) yes
C20 P2 C41 106.0(5) yes
Rh1 P2 C51 110.3(4) yes
C20 P2 C51 109.9(5) yes
C41 P2 C51 103.5(7) yes
Rh1 P2 C20 111.4(3) yes
Rh1 P2 C141 110.8(11) yes
C20 P2 C141 107.8(12) yes
Rh1 P2 C51 110.3(4) yes
C20 P2 C51 109.9(5) yes
C141 P2 C51 106.5(14) yes
Rh1 P2 C20 111.4(3) yes
Rh1 P2 C41 115.3(6) yes
C20 P2 C41 106.0(5) yes
Rh1 P2 C151 120.9(13) yes
C20 P2 C151 94.1(9) yes
C41 P2 C151 106.3(12) yes
Rh1 P2 C20 111.4(3) yes
Rh1 P2 C141 110.8(11) yes
C20 P2 C141 107.8(12) yes
Rh1 P2 C151 120.9(13) yes
C20 P2 C151 94.1(9) yes
C141 P2 C151 110.2(17) yes
P1 C10 C20 110.7(6) yes
P1 C10 H101 108.4 no
C20 C10 H101 109.8 no
P1 C10 H102 109.3 no
C20 C10 H102 109.0 no
H101 C10 H102 109.6 no
C10 C20 P2 110.1(6) yes
C10 C20 H201 109.5 no
P2 C20 H201 109.1 no
C10 C20 H202 109.1 no
P2 C20 H202 109.4 no
H201 C20 H202 109.6 no
P1 C21 C22 113.4(6) yes
P1 C21 C26 110.2(6) yes
C22 C21 C26 109.5(8) yes
P1 C21 H211 108.3 no
C22 C21 H211 108.0 no
C26 C21 H211 107.2 no
C21 C22 C23 110.9(8) yes
C21 C22 H221 108.9 no
C23 C22 H221 107.8 no
C21 C22 H222 108.9 no
C23 C22 H222 110.0 no
H221 C22 H222 110.3 no
C22 C23 C24 111.1(9) yes
C22 C23 H231 109.3 no
C24 C23 H231 110.4 no
C22 C23 H232 108.4 no
C24 C23 H232 107.8 no
H231 C23 H232 109.9 no
C23 C24 C25 110.8(9) yes
C23 C24 H241 108.5 no
C25 C24 H241 108.7 no
C23 C24 H242 109.5 no
C25 C24 H242 109.5 no
H241 C24 H242 109.7 no
C24 C25 C26 109.5(9) yes
C24 C25 H251 110.4 no
C26 C25 H251 110.3 no
C24 C25 H252 108.8 no
C26 C25 H252 108.0 no
H251 C25 H252 109.7 no
C25 C26 C21 113.3(9) yes
C25 C26 H261 107.2 no
C21 C26 H261 107.2 no
C25 C26 H262 109.9 no
C21 C26 H262 109.4 no
H261 C26 H262 109.8 no
P1 C31 C32 114.1(6) yes
P1 C31 C36 112.5(5) yes
C32 C31 C36 109.3(6) yes
P1 C31 H311 107.4 no
C32 C31 H311 106.5 no
C36 C31 H311 106.6 no
C31 C32 C33 110.9(8) yes
C31 C32 H321 109.3 no
C33 C32 H321 109.0 no
C31 C32 H322 109.0 no
C33 C32 H322 109.0 no
H321 C32 H322 109.5 no
C32 C33 C34 111.5(7) yes
C32 C33 H331 108.7 no
C34 C33 H331 107.6 no
C32 C33 H332 109.5 no
C34 C33 H332 109.8 no
H331 C33 H332 109.6 no
C33 C34 C35 111.6(7) yes
C33 C34 H341 109.5 no
C35 C34 H341 110.1 no
C33 C34 H342 108.5 no
C35 C34 H342 107.8 no
H341 C34 H342 109.2 no
C34 C35 C36 111.3(8) yes
C34 C35 H351 109.0 no
C36 C35 H351 108.9 no
C34 C35 H352 109.2 no
C36 C35 H352 109.0 no
H351 C35 H352 109.3 no
C35 C36 C31 110.2(6) yes
C35 C36 H361 109.7 no
C31 C36 H361 109.4 no
C35 C36 H362 109.3 no
C31 C36 H362 108.4 no
H361 C36 H362 109.9 no
P2 C41 C42 111.3(9) yes
P2 C41 C46 108.7(11) yes
C42 C41 C46 112.4(15) yes
P2 C41 H411 108.2 no
C42 C41 H411 107.8 no
C46 C41 H411 108.2 no
C41 C42 C43 113.1(11) yes
C41 C42 H421 107.2 no
C43 C42 H421 107.2 no
C41 C42 H422 109.8 no
C43 C42 H422 109.7 no
H421 C42 H422 109.7 no
C42 C43 C44 110.6(9) yes
C42 C43 H431 110.0 no
C44 C43 H431 110.0 no
C42 C43 H432 108.0 no
C44 C43 H432 108.7 no
H431 C43 H432 109.6 no
C43 C44 C45 110.0(11) yes
C43 C44 H441 108.6 no
C45 C44 H441 107.9 no
C43 C44 H442 110.1 no
C45 C44 H442 110.5 no
H441 C44 H442 109.7 no
C44 C45 C46 111.6(14) yes
C44 C45 H451 109.9 no
C46 C45 H451 110.0 no
C44 C45 H452 108.0 no
C46 C45 H452 107.6 no
H451 C45 H452 109.7 no
C45 C46 C41 110.6(15) yes
C45 C46 H461 108.3 no
C41 C46 H461 109.0 no
C45 C46 H462 109.9 no
C41 C46 H462 109.3 no
H461 C46 H462 109.7 no
P2 C141 C142 116(2) yes
P2 C141 C146 115(2) yes
C142 C141 C146 106(3) yes
P2 C141 H1411 106.8 no
C142 C141 H1411 106.7 no
C146 C141 H1411 105.9 no
C141 C142 C143 114(3) yes
C141 C142 H1421 107.9 no
C143 C142 H1421 109.7 no
C141 C142 H1422 107.5 no
C143 C142 H1422 108.2 no
H1421 C142 H1422 109.7 no
C142 C143 C144 108(2) yes
C142 C143 H1431 110.0 no
C144 C143 H1431 108.4 no
C142 C143 H1432 108.7 no
C144 C143 H1432 111.7 no
H1431 C143 H1432 109.5 no
C143 C144 C145 115(3) yes
C143 C144 H1441 108.8 no
C145 C144 H1441 108.5 no
C143 C144 H1442 106.5 no
C145 C144 H1442 108.7 no
H1441 C144 H1442 109.6 no
C144 C145 C146 105(3) yes
C144 C145 H1451 109.6 no
C146 C145 H1451 111.6 no
C144 C145 H1452 109.5 no
C146 C145 H1452 111.6 no
H1451 C145 H1452 109.6 no
C145 C146 C141 116(3) yes
C145 C146 H1461 105.0 no
C141 C146 H1461 107.9 no
C145 C146 H1462 110.9 no
C141 C146 H1462 107.8 no
H1461 C146 H1462 109.4 no
P2 C51 C52 111.7(7) yes
P2 C51 C56 114.5(10) yes
C52 C51 C56 110.2(11) yes
P2 C51 H511 106.5 no
C52 C51 H511 107.2 no
C56 C51 H511 106.3 no
C51 C52 C53 110.5(11) yes
C51 C52 H521 108.8 no
C53 C52 H521 109.4 no
C51 C52 H522 109.2 no
C53 C52 H522 109.2 no
H521 C52 H522 109.7 no
C52 C53 C54 111.2(12) yes
C52 C53 H531 109.3 no
C54 C53 H531 107.7 no
C52 C53 H532 109.6 no
C54 C53 H532 109.7 no
H531 C53 H532 109.3 no
C53 C54 C55 112.5(11) yes
C53 C54 H541 110.3 no
C55 C54 H541 109.2 no
C53 C54 H542 107.7 no
C55 C54 H542 107.5 no
H541 C54 H542 109.6 no
C54 C55 C56 112.1(10) yes
C54 C55 H551 107.8 no
C56 C55 H551 108.2 no
C54 C55 H552 109.5 no
C56 C55 H552 109.7 no
H551 C55 H552 109.4 no
C55 C56 C51 110.4(11) yes
C55 C56 H561 110.5 no
C51 C56 H561 109.2 no
C55 C56 H562 108.9 no
C51 C56 H562 108.4 no
H561 C56 H562 109.4 no
P2 C151 C152 112(2) yes
P2 C151 C156 109(2) yes
C152 C151 C156 112(3) yes
P2 C151 H1511 107.9 no
C152 C151 H1511 109.1 no
C156 C151 H1511 106.7 no
C151 C152 C153 112(3) yes
C151 C152 H1521 109.2 no
C153 C152 H1521 109.6 no
C151 C152 H1522 107.6 no
C153 C152 H1522 108.4 no
H1521 C152 H1522 109.6 no
C152 C153 C154 109(3) yes
C152 C153 H1531 109.9 no
C154 C153 H1531 110.2 no
C152 C153 H1532 109.9 no
C154 C153 H1532 108.6 no
H1531 C153 H1532 109.7 no
C153 C154 C155 113(2) yes
C153 C154 H1541 107.7 no
C155 C154 H1541 108.2 no
C153 C154 H1542 109.8 no
C155 C154 H1542 108.8 no
H1541 C154 H1542 109.6 no
C154 C155 C156 108.1(20) yes
C154 C155 H1551 110.3 no
C156 C155 H1551 111.4 no
C154 C155 H1552 109.1 no
C156 C155 H1552 108.3 no
H1551 C155 H1552 109.6 no
C155 C156 C151 112(3) yes
C155 C156 H1561 108.2 no
C151 C156 H1561 107.5 no
C155 C156 H1562 109.6 no
C151 C156 H1562 109.6 no
H1561 C156 H1562 109.6 no
C61 B1 C71 112.6(5) yes
C61 B1 C81 111.5(5) yes
C71 B1 C81 105.3(5) yes
C61 B1 C91 101.7(5) yes
C71 B1 C91 114.4(5) yes
C81 B1 C91 111.5(5) yes
C61 B1 C71 112.6(5) yes
C61 B1 C81 111.5(5) yes
C71 B1 C81 105.3(5) yes
C61 B1 C191 105.8(5) yes
C71 B1 C191 109.8(6) yes
C81 B1 C191 112.0(7) yes
B1 C61 C62 121.7(6) yes
B1 C61 C66 122.9(6) yes
C62 C61 C66 115.2(6) yes
C61 C62 C63 123.0(7) yes
C61 C62 H621 118.5 no
C63 C62 H621 118.5 no
C62 C63 C64 120.4(6) yes
C62 C63 C67 118.6(5) yes
C64 C63 C67 120.9(5) yes
C63 C64 C65 118.2(7) yes
C63 C64 H641 121.0 no
C65 C64 H641 120.8 no
C64 C65 C66 120.3(7) yes
C64 C65 C68 121.0(7) yes
C66 C65 C68 118.6(7) yes
C65 C66 C61 122.8(6) yes
C65 C66 H661 117.9 no
C61 C66 H661 119.4 no
C63 C67 F1 114.05(5) yes
C63 C67 F2 114.06(5) yes
F1 C67 F2 104.50(5) yes
C63 C67 F3 114.10(5) yes
F1 C67 F3 104.48(5) yes
F2 C67 F3 104.53(5) yes
C63 C67 F101 114.06(5) yes
C63 C67 F102 114.09(5) yes
F101 C67 F102 104.51(5) yes
C63 C67 F103 114.07(5) yes
F101 C67 F103 104.49(5) yes
F102 C67 F103 104.52(5) yes
C65 C68 F4 112.9(9) yes
C65 C68 F5 113.4(8) yes
F4 C68 F5 106.0(9) yes
C65 C68 F6 112.7(9) yes
F4 C68 F6 105.4(10) yes
F5 C68 F6 105.8(9) yes
B1 C71 C72 122.8(5) yes
B1 C71 C76 122.2(5) yes
C72 C71 C76 114.8(6) yes
C71 C72 C73 122.7(6) yes
C71 C72 H721 118.1 no
C73 C72 H721 119.2 no
C72 C73 C74 120.4(5) yes
C72 C73 C77 121.0(4) yes
C74 C73 C77 118.5(5) yes
C73 C74 C75 118.5(6) yes
C73 C74 H741 121.2 no
C75 C74 H741 120.3 no
C74 C75 C76 120.5(5) yes
C74 C75 C78 117.7(5) yes
C76 C75 C78 121.8(4) yes
C71 C76 C75 123.1(6) yes
C71 C76 H761 118.2 no
C75 C76 H761 118.8 no
C73 C77 F7 114.04(5) yes
C73 C77 F8 114.07(5) yes
F7 C77 F8 104.50(5) yes
C73 C77 F9 114.09(5) yes
F7 C77 F9 104.50(5) yes
F8 C77 F9 104.53(5) yes
C73 C77 F107 114.10(5) yes
C73 C77 F108 114.04(5) yes
F107 C77 F108 104.52(5) yes
C73 C77 F109 114.07(5) yes
F107 C77 F109 104.52(5) yes
F108 C77 F109 104.48(5) yes
C75 C78 F10 114.09(5) yes
C75 C78 F11 114.07(5) yes
F10 C78 F11 104.53(5) yes
C75 C78 F12 114.05(5) yes
F10 C78 F12 104.48(5) yes
F11 C78 F12 104.51(5) yes
C75 C78 F110 114.05(5) yes
C75 C78 F111 114.09(5) yes
F110 C78 F111 104.51(5) yes
C75 C78 F112 114.06(5) yes
F110 C78 F112 104.49(5) yes
F111 C78 F112 104.52(5) yes
B1 C81 C82 123.1(6) yes
B1 C81 C86 121.6(6) yes
C82 C81 C86 115.1(7) yes
C81 C82 C83 122.3(6) yes
C81 C82 H821 118.6 no
C83 C82 H821 119.1 no
C82 C83 C84 120.7(6) yes
C82 C83 C87 121.1(5) yes
C84 C83 C87 118.1(5) yes
C83 C84 C85 118.4(7) yes
C83 C84 H841 120.8 no
C85 C84 H841 120.9 no
C84 C85 C86 121.1(6) yes
C84 C85 C88 119.6(5) yes
C86 C85 C88 119.0(5) yes
C81 C86 C85 122.2(7) yes
C81 C86 H861 119.0 no
C85 C86 H861 118.8 no
C83 C87 F13 114.08(5) yes
C83 C87 F14 114.05(5) yes
F13 C87 F14 104.54(5) yes
C83 C87 F15 114.06(5) yes
F13 C87 F15 104.51(5) yes
F14 C87 F15 104.48(5) yes
C83 C87 F113 114.06(5) yes
C83 C87 F114 114.10(5) yes
F113 C87 F114 104.51(5) yes
C83 C87 F115 114.06(5) yes
F113 C87 F115 104.49(5) yes
F114 C87 F115 104.51(5) yes
C85 C88 F16 114.05(5) yes
C85 C88 F17 114.08(5) yes
F16 C88 F17 104.51(5) yes
C85 C88 F18 114.07(5) yes
F16 C88 F18 104.50(5) yes
F17 C88 F18 104.52(5) yes
C85 C88 F116 114.07(5) yes
C85 C88 F117 114.07(5) yes
F116 C88 F117 104.51(5) yes
C85 C88 F118 114.06(5) yes
F116 C88 F118 104.50(5) yes
F117 C88 F118 104.51(5) yes
B1 C91 C92 122.5(6) yes
B1 C91 C96 117.4(6) yes
C92 C91 C96 119.98(4) yes
C91 C92 C93 120.00(4) yes
C91 C92 H921 120.5 no
C93 C92 H921 119.5 no
C92 C93 C94 120.00(4) yes
C92 C93 C97 118.0(4) yes
C94 C93 C97 122.0(4) yes
C93 C94 C95 119.99(4) yes
C93 C94 H941 120.0 no
C95 C94 H941 120.0 no
C94 C95 C96 120.00(4) yes
C94 C95 C98 116.8(6) yes
C96 C95 C98 123.2(6) yes
C95 C96 C91 120.00(4) yes
C95 C96 H961 120.0 no
C91 C96 H961 120.0 no
C93 C97 F19 114.06(5) yes
C93 C97 F20 114.08(5) yes
F19 C97 F20 104.51(5) yes
C93 C97 F21 114.07(5) yes
F19 C97 F21 104.51(5) yes
F20 C97 F21 104.51(5) yes
C95 C98 F22 116.6(7) yes
C95 C98 F23 111.1(6) yes
F22 C98 F23 106.6(6) yes
C95 C98 F24 111.6(5) yes
F22 C98 F24 106.8(6) yes
F23 C98 F24 103.2(6) yes
F22 C98 F23 106.6(6) yes
F22 C98 F24 106.8(6) yes
F23 C98 F24 103.2(6) yes
F22 C98 C195 110.3(7) yes
F23 C98 C195 118.9(6) yes
F24 C98 C195 110.3(6) yes
B1 C191 C192 114.9(10) yes
B1 C191 C196 125.1(10) yes
C192 C191 C196 120.00(4) yes
C191 C192 C193 120.00(4) yes
C191 C192 H1921 120.8 no
C193 C192 H1921 119.2 no
C192 C193 C194 120.00(4) yes
C192 C193 C197 117.9(9) yes
C194 C193 C197 122.0(9) yes
C193 C194 C195 120.00(4) yes
C193 C194 H1941 120.7 no
C195 C194 H1941 119.3 no
C98 C195 C194 128.4(10) yes
C98 C195 C196 111.6(10) yes
C194 C195 C196 120.00(4) yes
C195 C196 C191 120.00(4) yes
C195 C196 H1961 120.4 no
C191 C196 H1961 119.6 no
C193 C197 F119 114.06(5) yes
C193 C197 F120 114.07(5) yes
F119 C197 F120 104.51(5) yes
C193 C197 F121 114.07(5) yes
F119 C197 F121 104.51(5) yes
F120 C197 F121 104.51(5) yes
C4 H42 Rh1 114.6 no
C14 H142 Rh1 112.2 no

loop_
_geom_bond_atom_site_label_1
_geom_bond_atom_site_label_2
_geom_bond_distance
_geom_bond_publ_flag
Rh1 C1 2.189(8) yes
Rh1 C2 2.199(7) yes
Rh1 C4 2.559(7) yes
Rh1 P1 2.239(2) yes
Rh1 P2 2.211(2) yes
Rh1 H42 1.998 no
Rh1 C11 2.191(9) yes
Rh1 C12 2.202(9) yes
Rh1 C14 2.559(9) yes
Rh1 P1 2.239(2) yes
Rh1 P2 2.211(2) yes
Rh1 H142 2.031 no
C1 C2 1.239(9) yes
C1 C5 1.491(9) yes
C1 H11 0.930 no
C2 C3 1.486(8) yes
C2 H21 0.930 no
C3 C4 1.541(8) yes
C3 C7 1.539(8) yes
C3 H31 0.984 no
C4 C5 1.529(8) yes
C4 H41 0.967 no
C4 H42 0.971 no
C5 C6 1.549(8) yes
C5 H51 0.978 no
C6 C7 1.584(8) yes
C6 H61 0.972 no
C6 H62 0.972 no
C7 H71 0.973 no
C7 H72 0.971 no
C11 C12 1.233(9) yes
C11 C15 1.490(9) yes
C11 H111 0.930 no
C12 C13 1.488(9) yes
C12 H121 0.930 no
C13 C14 1.533(9) yes
C13 C17 1.539(8) yes
C13 H131 0.979 no
C14 C15 1.536(9) yes
C14 H141 0.970 no
C14 H142 0.969 no
C15 C16 1.549(9) yes
C15 H151 0.979 no
C16 C17 1.586(8) yes
C16 H161 0.971 no
C16 H162 0.970 no
C17 H171 0.970 no
C17 H172 0.971 no
P1 C10 1.839(9) yes
P1 C21 1.839(7) yes
P1 C31 1.843(7) yes
P2 C20 1.850(9) yes
P2 C41 1.903(16) yes
P2 C51 1.842(14) yes
P2 C20 1.850(9) yes
P2 C141 1.76(4) yes
P2 C51 1.842(14) yes
P2 C20 1.850(9) yes
P2 C41 1.903(16) yes
P2 C151 1.90(4) yes
P2 C20 1.850(9) yes
P2 C141 1.76(4) yes
P2 C151 1.90(4) yes
C10 C20 1.540(11) yes
C10 H101 0.969 no
C10 H102 0.970 no
C20 H201 0.973 no
C20 H202 0.971 no
C21 C22 1.513(11) yes
C21 C26 1.522(14) yes
C21 H211 0.975 no
C22 C23 1.549(13) yes
C22 H221 0.969 no
C22 H222 0.972 no
C23 C24 1.501(17) yes
C23 H231 0.966 no
C23 H232 0.971 no
C24 C25 1.489(15) yes
C24 H241 0.969 no
C24 H242 0.973 no
C25 C26 1.542(12) yes
C25 H251 0.969 no
C25 H252 0.967 no
C26 H261 0.968 no
C26 H262 0.966 no
C31 C32 1.534(12) yes
C31 C36 1.530(10) yes
C31 H311 0.983 no
C32 C33 1.526(11) yes
C32 H321 0.970 no
C32 H322 0.971 no
C33 C34 1.513(11) yes
C33 H331 0.971 no
C33 H332 0.971 no
C34 C35 1.506(13) yes
C34 H341 0.962 no
C34 H342 0.972 no
C35 C36 1.534(11) yes
C35 H351 0.970 no
C35 H352 0.971 no
C36 H361 0.971 no
C36 H362 0.974 no
C41 C42 1.522(9) yes
C41 C46 1.520(8) yes
C41 H411 0.979 no
C42 C43 1.519(8) yes
C42 H421 0.969 no
C42 H422 0.970 no
C43 C44 1.520(8) yes
C43 H431 0.968 no
C43 H432 0.968 no
C44 C45 1.520(9) yes
C44 H441 0.967 no
C44 H442 0.968 no
C45 C46 1.528(9) yes
C45 H451 0.970 no
C45 H452 0.971 no
C46 H461 0.969 no
C46 H462 0.969 no
C141 C142 1.522(9) yes
C141 C146 1.522(9) yes
C141 H1411 0.978 no
C142 C143 1.524(9) yes
C142 H1421 0.970 no
C142 H1422 0.971 no
C143 C144 1.522(9) yes
C143 H1431 0.969 no
C143 H1432 0.969 no
C144 C145 1.523(9) yes
C144 H1441 0.971 no
C144 H1442 0.971 no
C145 C146 1.525(9) yes
C145 H1451 0.970 no
C145 H1452 0.971 no
C146 H1461 0.970 no
C146 H1462 0.970 no
C51 C52 1.524(8) yes
C51 C56 1.520(9) yes
C51 H511 0.980 no
C52 C53 1.523(8) yes
C52 H521 0.972 no
C52 H522 0.972 no
C53 C54 1.517(9) yes
C53 H531 0.970 no
C53 H532 0.973 no
C54 C55 1.518(9) yes
C54 H541 0.969 no
C54 H542 0.971 no
C55 C56 1.528(8) yes
C55 H551 0.969 no
C55 H552 0.970 no
C56 H561 0.970 no
C56 H562 0.970 no
C151 C152 1.523(9) yes
C151 C156 1.522(9) yes
C151 H1511 0.978 no
C152 C153 1.523(9) yes
C152 H1521 0.970 no
C152 H1522 0.972 no
C153 C154 1.519(9) yes
C153 H1531 0.970 no
C153 H1532 0.971 no
C154 C155 1.523(9) yes
C154 H1541 0.970 no
C154 H1542 0.969 no
C155 C156 1.525(9) yes
C155 H1551 0.971 no
C155 H1552 0.970 no
C156 H1561 0.971 no
C156 H1562 0.972 no
B1 C61 1.644(10) yes
B1 C71 1.644(10) yes
B1 C81 1.644(10) yes
B1 C91 1.6833(10) yes
B1 C61 1.644(10) yes
B1 C71 1.644(10) yes
B1 C81 1.644(10) yes
B1 C191 1.6830(10) yes
C61 C62 1.386(10) yes
C61 C66 1.393(9) yes
C62 C63 1.372(10) yes
C62 H621 0.931 no
C63 C64 1.398(11) yes
C63 C67 1.470(4) yes
C64 C65 1.364(11) yes
C64 H641 0.926 no
C65 C66 1.393(10) yes
C65 C68 1.491(12) yes
C66 H661 0.929 no
C67 F1 1.331(5) yes
C67 F2 1.324(5) yes
C67 F3 1.332(5) yes
C67 F101 1.340(5) yes
C67 F102 1.328(5) yes
C67 F103 1.338(5) yes
C68 F4 1.316(13) yes
C68 F5 1.328(10) yes
C68 F6 1.321(13) yes
C71 C72 1.402(9) yes
C71 C76 1.402(9) yes
C72 C73 1.384(9) yes
C72 H721 0.930 no
C73 C74 1.391(10) yes
C73 C77 1.471(3) yes
C74 C75 1.378(9) yes
C74 H741 0.930 no
C75 C76 1.381(9) yes
C75 C78 1.473(4) yes
C76 H761 0.935 no
C77 F7 1.340(5) yes
C77 F8 1.336(5) yes
C77 F9 1.332(5) yes
C77 F107 1.337(5) yes
C77 F108 1.342(5) yes
C77 F109 1.335(5) yes
C78 F10 1.334(5) yes
C78 F11 1.337(5) yes
C78 F12 1.340(5) yes
C78 F110 1.342(5) yes
C78 F111 1.335(5) yes
C78 F112 1.337(5) yes
C81 C82 1.404(10) yes
C81 C86 1.407(9) yes
C82 C83 1.392(10) yes
C82 H821 0.929 no
C83 C84 1.366(11) yes
C83 C87 1.470(4) yes
C84 C85 1.386(12) yes
C84 H841 0.930 no
C85 C86 1.373(10) yes
C85 C88 1.470(4) yes
C86 H861 0.933 no
C87 F13 1.326(5) yes
C87 F14 1.334(5) yes
C87 F15 1.338(5) yes
C87 F113 1.338(5) yes
C87 F114 1.332(5) yes
C87 F115 1.344(5) yes
C88 F16 1.331(5) yes
C88 F17 1.344(5) yes
C88 F18 1.342(5) yes
C88 F116 1.335(5) yes
C88 F117 1.338(5) yes
C88 F118 1.338(5) yes
C91 C92 1.380(3) yes
C91 C96 1.378(3) yes
C92 C93 1.386(3) yes
C92 H921 0.931 no
C93 C94 1.378(3) yes
C93 C97 1.4669(9) yes
C94 C95 1.380(3) yes
C94 H941 0.930 no
C95 C96 1.386(3) yes
C95 C98 1.4670(9) yes
C96 H961 0.933 no
C97 F19 1.331(5) yes
C97 F20 1.339(5) yes
C97 F21 1.337(5) yes
C98 F22 1.324(10) yes
C98 F23 1.337(8) yes
C98 F24 1.345(9) yes
C98 F22 1.324(10) yes
C98 F23 1.337(8) yes
C98 F24 1.345(9) yes
C98 C195 1.4671(9) yes
C191 C192 1.411(3) yes
C191 C196 1.412(3) yes
C192 C193 1.414(3) yes
C192 H1921 0.930 no
C193 C194 1.412(3) yes
C193 C197 1.4670(9) yes
C194 C195 1.411(3) yes
C194 H1941 0.930 no
C195 C196 1.414(3) yes
C196 H1961 0.933 no
C197 F119 1.333(5) yes
C197 F120 1.336(5) yes
C197 F121 1.338(5) yes

loop_
_geom_hbond_atom_site_label_D
_geom_hbond_atom_site_label_H
_geom_hbond_atom_site_label_A
_geom_hbond_site_symmetry_A
_geom_hbond_angle_DHA
_geom_hbond_distance_DH
_geom_hbond_distance_HA
_geom_hbond_distance_DA
_geom_hbond_publ_flag
C42 H422 C156 . 132 0.97 2.19 2.932(19) yes
C45 H452 C143 . 124 0.97 1.40 2.104(19) yes
C141 H1411 C43 . 121 0.98 2.00 2.646(19) yes
C143 H1431 C43 . 120 0.97 1.69 2.334(19) yes
C145 H1451 C43 . 121 0.97 1.64 2.287(19) yes
C155 H1551 C83 2_775 147 0.97 2.59 3.446(19) yes
C156 H1562 C42 . 124 0.97 2.28 2.932(19) yes
C92 H1921 C86 . 131 1.07 2.39 3.197(19) yes

loop_
_oxford_twin_element_scale_factors
0.745(3)
0.255(3)
